data_7004432
loop_
_publ_author_name
'Tu, Xiaoyan'
'Nichol, Gary S.'
'Wang, Ruiyao'
'Zheng, Zhiping'

_publ_section_title
;
 Complexes of the [Re6(\m3-Se)8]2+ core-containing clusters with the
 water-soluble 1,3,5-triaza-7-phosphaadamantane (PTA) ligand:
 unexpected ligand protonation and related studies
;
_journal_issue 43
_journal_name_full 'Dalton Transactions'
_journal_page_first 6030
_journal_page_last 6038
_journal_paper_doi 10.1039/B806888G
_journal_year 2008
_chemical_formula_sum 'C40 H95 F12 N3 O P6 Re6 Sb2 Se8'
_chemical_formula_weight 3040.39
_chemical_name_systematic
;
?
;
_space_group_IT_number 2
_symmetry_cell_setting triclinic
_symmetry_space_group_name_Hall '-P 1'
_symmetry_space_group_name_H-M 'P -1'
_atom_sites_solution_hydrogens geom
_atom_sites_solution_primary direct
_atom_sites_solution_secondary difmap
_audit_creation_method SHELXL-97
_cell_angle_alpha 96.264(3)
_cell_angle_beta 99.836(3)
_cell_angle_gamma 95.576(3)
_cell_formula_units_Z 2
_cell_length_a 12.4419(18)
_cell_length_b 14.039(2)
_cell_length_c 21.218(3)
_cell_measurement_temperature 180(2)
_cell_volume 3604.4(9)
_computing_cell_refinement 'Bruker SMART'
_computing_data_collection 'Bruker SMART'
_computing_data_reduction 'Bruker SHELXTL'
_computing_molecular_graphics 'Bruker SHELXTL'
_computing_publication_material 'Bruker SHELXTL'
_computing_structure_refinement 'SHELXL-97 (Sheldrick, 1997)'
_computing_structure_solution 'SHELXS-97 (Sheldrick, 1990)'
_diffrn_ambient_temperature 180(2)
_diffrn_measured_fraction_theta_full 0.993
_diffrn_measured_fraction_theta_max 0.993
_diffrn_measurement_device_type 'CCD area detector'
_diffrn_measurement_method 'phi and omega scans'
_diffrn_radiation_monochromator graphite
_diffrn_radiation_source 'fine-focus sealed tube'
_diffrn_radiation_type MoK\a
_diffrn_radiation_wavelength 0.71073
_diffrn_reflns_av_R_equivalents 0.0593
_diffrn_reflns_av_sigmaI/netI 0.0714
_diffrn_reflns_limit_h_max 13
_diffrn_reflns_limit_h_min -14
_diffrn_reflns_limit_k_max 16
_diffrn_reflns_limit_k_min -16
_diffrn_reflns_limit_l_max 25
_diffrn_reflns_limit_l_min -23
_diffrn_reflns_number 21012
_diffrn_reflns_theta_full 25.00
_diffrn_reflns_theta_max 25.00
_diffrn_reflns_theta_min 1.47
_exptl_absorpt_coefficient_mu 15.004
_exptl_absorpt_correction_T_max 0.3154
_exptl_absorpt_correction_T_min 0.1533
_exptl_absorpt_correction_type 'Empirical (Bruker SADABS)'
_exptl_crystal_colour red-brown
_exptl_crystal_density_diffrn 2.801
_exptl_crystal_density_method 'not measured'
_exptl_crystal_description plate
_exptl_crystal_F_000 2772
_exptl_crystal_size_max 0.20
_exptl_crystal_size_mid 0.15
_exptl_crystal_size_min 0.10
_refine_diff_density_max 4.557
_refine_diff_density_min -5.701
_refine_diff_density_rms 0.477
_refine_ls_extinction_method none
_refine_ls_goodness_of_fit_ref 1.001
_refine_ls_hydrogen_treatment constr
_refine_ls_matrix_type full
_refine_ls_number_parameters 647
_refine_ls_number_reflns 12619
_refine_ls_number_restraints 2
_refine_ls_restrained_S_all 1.001
_refine_ls_R_factor_all 0.0906
_refine_ls_R_factor_gt 0.0605
_refine_ls_shift/su_max 0.001
_refine_ls_shift/su_mean 0.000
_refine_ls_structure_factor_coef Fsqd
_refine_ls_weighting_details 'calc w=1/[\s^2^(Fo^2^)+(0.0836P)^2^+0.0000P] where P=(Fo^2^+2Fc^2^)/3'
_refine_ls_weighting_scheme calc
_refine_ls_wR_factor_gt 0.1449
_refine_ls_wR_factor_ref 0.1574
_reflns_number_gt 7945
_reflns_number_total 12619
_reflns_threshold_expression >2sigma(I)
_cod_data_source_file B806888G.txt
_cod_data_source_block zz19
_cod_depositor_comments
;
The following automatic conversions were performed:
'_symmetry_cell_setting' value 'Triclinic' changed to 'triclinic'
according to '/home/saulius/struct/CIF-dictionaries/cif_core.dic'
dictionary named 'cif_core.dic' version 2.4.1 from 2010-06-29.

Automatic conversion script
Id: cif_fix_enum 1527 2010-12-29 10:47:43Z saulius 
;
_cod_original_cell_volume 3604.6(9)
_cod_original_sg_symbol_H-M P-1
_cod_database_code 7004432

loop_
_symmetry_equiv_pos_as_xyz
'x, y, z'
'-x, -y, -z'

loop_
_atom_site_label
_atom_site_type_symbol
_atom_site_fract_x
_atom_site_fract_y
_atom_site_fract_z
_atom_site_U_iso_or_equiv
_atom_site_adp_type
_atom_site_occupancy
_atom_site_symmetry_multiplicity
_atom_site_calc_flag
_atom_site_refinement_flags
_atom_site_disorder_assembly
_atom_site_disorder_group
Re1 Re 0.81124(4) 0.79806(4) 0.14284(3) 0.01479(15) Uani 1 1 d . . .
Re2 Re 0.68201(4) 0.70079(4) 0.20526(3) 0.01504(15) Uani 1 1 d . . .
Re3 Re 0.89240(4) 0.67753(4) 0.22025(3) 0.01444(15) Uani 1 1 d . . .
Re4 Re 0.73427(4) 0.88923(4) 0.23746(3) 0.01554(15) Uani 1 1 d . . .
Re5 Re 0.94462(4) 0.86551(4) 0.25217(3) 0.01486(15) Uani 1 1 d . . .
Re6 Re 0.81459(4) 0.76804(4) 0.31520(3) 0.01528(15) Uani 1 1 d . . .
Se1 Se 0.61091(11) 0.81951(10) 0.13311(7) 0.0184(3) Uani 1 1 d . . .
Se2 Se 0.76251(11) 0.61827(10) 0.11602(7) 0.0171(3) Uani 1 1 d . . .
Se3 Se 0.76395(11) 0.58967(10) 0.28031(7) 0.0183(3) Uani 1 1 d . . .
Se4 Se 0.86183(11) 0.97609(10) 0.17640(7) 0.0186(3) Uani 1 1 d . . .
Se5 Se 0.86466(11) 0.94772(10) 0.34194(7) 0.0185(3) Uani 1 1 d . . .
Se6 Se 1.01523(11) 0.74698(10) 0.32494(7) 0.0174(3) Uani 1 1 d . . .
Se7 Se 1.01151(11) 0.77550(10) 0.16004(7) 0.0178(3) Uani 1 1 d . . .
Se8 Se 0.61421(11) 0.79178(10) 0.29651(7) 0.0194(3) Uani 1 1 d . . .
Sb1 Sb 0.37368(9) 0.34041(8) 0.34956(6) 0.0336(3) Uani 1 1 d . . .
Sb2 Sb 0.25826(10) 0.79600(9) 0.01038(7) 0.0404(3) Uani 1 1 d . . .
P1 P 0.8098(3) 0.8131(3) 0.03035(19) 0.0187(8) Uani 1 1 d . . .
P2 P 0.5089(3) 0.5941(3) 0.1660(2) 0.0218(9) Uani 1 1 d . . .
P3 P 0.9926(3) 0.5348(3) 0.2093(2) 0.0205(9) Uani 1 1 d . . .
P4 P 0.6304(3) 1.0300(3) 0.2492(2) 0.0235(9) Uani 1 1 d . . .
P5 P 1.1180(3) 0.9743(3) 0.2854(2) 0.0202(9) Uani 1 1 d . . .
P6 P 0.8173(3) 0.7415(3) 0.42856(19) 0.0230(9) Uani 1 1 d . . .
F1 F 0.2898(10) 0.3684(9) 0.2745(6) 0.072(4) Uani 1 1 d . . .
F2 F 0.5025(8) 0.3946(8) 0.3272(6) 0.062(3) Uani 1 1 d . . .
F3 F 0.4527(10) 0.3100(12) 0.4231(7) 0.104(6) Uani 1 1 d . . .
F4 F 0.2473(8) 0.2836(8) 0.3748(6) 0.063(3) Uani 1 1 d . . .
F5 F 0.3860(9) 0.2209(7) 0.3052(7) 0.074(4) Uani 1 1 d . . .
F6 F 0.3538(11) 0.4574(9) 0.3922(7) 0.097(5) Uani 1 1 d . . .
F7 F 0.1462(9) 0.8556(9) 0.0403(7) 0.078(4) Uani 1 1 d . . .
F8 F 0.2989(14) 0.7569(15) 0.0881(7) 0.143(8) Uani 1 1 d . . .
F9 F 0.3713(11) 0.7375(9) -0.0200(7) 0.085(5) Uani 1 1 d . . .
F10 F 0.2130(10) 0.8378(12) -0.0680(7) 0.097(5) Uani 1 1 d . . .
F11 F 0.3511(10) 0.9101(10) 0.0333(9) 0.117(6) Uani 1 1 d . . .
F12 F 0.1613(14) 0.6831(10) -0.0167(10) 0.128(6) Uani 1 1 d . . .
N1 N 0.6912(11) 0.8135(10) -0.0908(6) 0.031(3) Uani 1 1 d . . .
N2 N 0.8593(11) 0.7338(9) -0.0833(6) 0.033(3) Uani 1 1 d . . .
N3 N 0.8706(10) 0.9113(8) -0.0655(7) 0.030(3) Uani 1 1 d . . .
C1 C 0.6771(12) 0.8110(11) -0.0242(7) 0.024(2) Uani 1 1 d . . .
H1A H 0.6290 0.7518 -0.0214 0.029 Uiso 1 1 calc R . .
H1B H 0.6407 0.8672 -0.0104 0.029 Uiso 1 1 calc R . .
C2 C 0.8688(12) 0.7175(11) -0.0156(7) 0.024(2) Uani 1 1 d . . .
H2A H 0.9471 0.7175 0.0036 0.029 Uiso 1 1 calc R . .
H2B H 0.8295 0.6536 -0.0131 0.029 Uiso 1 1 calc R . .
C3 C 0.8802(12) 0.9197(11) 0.0039(7) 0.024(2) Uani 1 1 d . . .
H3A H 0.8482 0.9780 0.0189 0.029 Uiso 1 1 calc R . .
H3B H 0.9589 0.9277 0.0241 0.029 Uiso 1 1 calc R . .
C4 C 0.7430(14) 0.7319(12) -0.1168(8) 0.040(4) Uani 1 1 d . . .
H4A H 0.7414 0.7340 -0.1634 0.048 Uiso 1 1 calc R . .
H4B H 0.7004 0.6707 -0.1118 0.048 Uiso 1 1 calc R . .
C5 C 0.7564(13) 0.9022(12) -0.0966(8) 0.033(4) Uani 1 1 d . . .
H5A H 0.7533 0.9076 -0.1430 0.040 Uiso 1 1 calc R . .
H5B H 0.7225 0.9571 -0.0781 0.040 Uiso 1 1 calc R . .
C6 C 0.9186(13) 0.8255(10) -0.0894(7) 0.028(4) Uani 1 1 d . . .
H6A H 0.9224 0.8278 -0.1354 0.034 Uiso 1 1 calc R . .
H6B H 0.9948 0.8287 -0.0655 0.034 Uiso 1 1 calc R . .
C7 C 0.3912(12) 0.6344(12) 0.1963(7) 0.027(4) Uani 1 1 d . . .
H7A H 0.3936 0.7050 0.1957 0.033 Uiso 1 1 calc R . .
H7B H 0.3235 0.6035 0.1668 0.033 Uiso 1 1 calc R . .
C8 C 0.3847(14) 0.6122(11) 0.2644(8) 0.034(4) Uani 1 1 d . . .
H8A H 0.3321 0.6505 0.2817 0.051 Uiso 1 1 calc R . .
H8B H 0.4573 0.6285 0.2919 0.051 Uiso 1 1 calc R . .
H8C H 0.3604 0.5434 0.2632 0.051 Uiso 1 1 calc R . .
C9 C 0.5074(12) 0.4680(10) 0.1812(8) 0.026(4) Uani 1 1 d . . .
H9A H 0.5359 0.4670 0.2276 0.031 Uiso 1 1 calc R . .
H9B H 0.4301 0.4378 0.1721 0.031 Uiso 1 1 calc R . .
C10 C 0.5725(14) 0.4069(12) 0.1428(10) 0.046(5) Uani 1 1 d . . .
H10A H 0.5461 0.3385 0.1418 0.069 Uiso 1 1 calc R . .
H10B H 0.6504 0.4188 0.1629 0.069 Uiso 1 1 calc R . .
H10C H 0.5634 0.4234 0.0986 0.069 Uiso 1 1 calc R . .
C11 C 0.4654(11) 0.5876(11) 0.0797(8) 0.026(4) Uani 1 1 d . . .
H11A H 0.5056 0.6247 0.0548 0.031 Uiso 1 1 calc R . .
C12 C 0.3618(13) 0.5205(12) 0.0484(8) 0.036(4) Uani 1 1 d . . .
H12A H 0.3399 0.5322 0.0035 0.054 Uiso 1 1 calc R . .
H12B H 0.3025 0.5329 0.0721 0.054 Uiso 1 1 calc R . .
H12C H 0.3764 0.4533 0.0493 0.054 Uiso 1 1 calc R . .
C13 C 1.0911(13) 0.5172(12) 0.2792(8) 0.032(2) Uani 1 1 d . . .
H13A H 1.1361 0.4665 0.2665 0.038 Uiso 1 1 calc R . .
H13B H 1.1409 0.5777 0.2942 0.038 Uiso 1 1 calc R . .
C14 C 1.0354(15) 0.4873(13) 0.3363(8) 0.045(5) Uani 1 1 d . . .
H14A H 1.0923 0.4807 0.3731 0.067 Uiso 1 1 calc R . .
H14B H 0.9890 0.4255 0.3224 0.067 Uiso 1 1 calc R . .
H14C H 0.9902 0.5369 0.3488 0.067 Uiso 1 1 calc R . .
C15 C 0.9022(12) 0.4219(10) 0.1879(8) 0.032(2) Uani 1 1 d . . .
H15A H 0.8537 0.4174 0.2202 0.038 Uiso 1 1 calc R . .
H15B H 0.8548 0.4238 0.1457 0.038 Uiso 1 1 calc R . .
C16 C 0.9602(16) 0.3295(12) 0.1838(9) 0.046(5) Uani 1 1 d . . .
H16A H 0.9060 0.2739 0.1649 0.069 Uiso 1 1 calc R . .
H16B H 0.9952 0.3193 0.2271 0.069 Uiso 1 1 calc R . .
H16C H 1.0161 0.3366 0.1567 0.069 Uiso 1 1 calc R . .
C17 C 1.0830(12) 0.5321(12) 0.1497(8) 0.032(2) Uani 1 1 d . . .
H17A H 1.1367 0.5909 0.1604 0.038 Uiso 1 1 calc R . .
H17B H 1.1248 0.4760 0.1543 0.038 Uiso 1 1 calc R . .
C18 C 1.0298(13) 0.5265(12) 0.0816(8) 0.036(4) Uani 1 1 d . . .
H18A H 1.0860 0.5374 0.0551 0.053 Uiso 1 1 calc R . .
H18B H 0.9794 0.5758 0.0770 0.053 Uiso 1 1 calc R . .
H18C H 0.9886 0.4624 0.0673 0.053 Uiso 1 1 calc R . .
C19 C 0.5518(13) 1.0352(12) 0.3151(8) 0.034(4) Uani 1 1 d . . .
H19A H 0.5099 1.0915 0.3124 0.041 Uiso 1 1 calc R . .
H19B H 0.4977 0.9767 0.3076 0.041 Uiso 1 1 calc R . .
C20 C 0.6146(15) 1.0422(14) 0.3813(10) 0.053(6) Uani 1 1 d . . .
H20A H 0.5637 1.0408 0.4118 0.079 Uiso 1 1 calc R . .
H20B H 0.6639 1.1028 0.3913 0.079 Uiso 1 1 calc R . .
H20C H 0.6580 0.9877 0.3849 0.079 Uiso 1 1 calc R . .
C21 C 0.7166(13) 1.1459(10) 0.2644(10) 0.041(5) Uani 1 1 d . . .
H21A H 0.7941 1.1503 0.2682 0.049 Uiso 1 1 calc R . .
C22 C 0.6574(14) 1.2351(11) 0.2706(10) 0.048(5) Uani 1 1 d . . .
H22A H 0.7093 1.2928 0.2723 0.071 Uiso 1 1 calc R . .
H22B H 0.6266 1.2381 0.3102 0.071 Uiso 1 1 calc R . .
H22C H 0.5979 1.2318 0.2333 0.071 Uiso 1 1 calc R . .
C23 C 0.5237(13) 1.0412(12) 0.1811(8) 0.035(4) Uani 1 1 d . . .
H23A H 0.4750 0.9794 0.1695 0.042 Uiso 1 1 calc R . .
H23B H 0.4786 1.0916 0.1944 0.042 Uiso 1 1 calc R . .
C24 C 0.5686(15) 1.0671(14) 0.1214(9) 0.048(5) Uani 1 1 d . . .
H24A H 0.5073 1.0723 0.0867 0.073 Uiso 1 1 calc R . .
H24B H 0.6116 1.0167 0.1072 0.073 Uiso 1 1 calc R . .
H24C H 0.6156 1.1290 0.1322 0.073 Uiso 1 1 calc R . .
C25 C 1.2301(12) 0.9445(11) 0.2430(8) 0.028(2) Uani 1 1 d . . .
H25A H 1.2023 0.9391 0.1960 0.034 Uiso 1 1 calc R . .
H25B H 1.2898 0.9988 0.2541 0.034 Uiso 1 1 calc R . .
C26 C 1.2774(13) 0.8539(12) 0.2573(9) 0.039(5) Uani 1 1 d . . .
H26A H 1.3306 0.8406 0.2292 0.059 Uiso 1 1 calc R . .
H26B H 1.2184 0.8001 0.2496 0.059 Uiso 1 1 calc R . .
H26C H 1.3145 0.8615 0.3025 0.059 Uiso 1 1 calc R . .
C27 C 1.1116(12) 1.1004(11) 0.2745(8) 0.028(2) Uani 1 1 d . . .
H27A H 1.1867 1.1352 0.2878 0.034 Uiso 1 1 calc R . .
H27B H 1.0880 1.1043 0.2280 0.034 Uiso 1 1 calc R . .
C28 C 1.0361(14) 1.1521(11) 0.3110(9) 0.040(5) Uani 1 1 d . . .
H28A H 1.0397 1.2196 0.3027 0.060 Uiso 1 1 calc R . .
H28B H 1.0587 1.1497 0.3573 0.060 Uiso 1 1 calc R . .
H28C H 0.9606 1.1208 0.2967 0.060 Uiso 1 1 calc R . .
C29 C 1.1772(12) 0.9790(11) 0.3710(8) 0.028(2) Uani 1 1 d . . .
H29A H 1.1233 1.0023 0.3967 0.034 Uiso 1 1 calc R . .
H29B H 1.1874 0.9125 0.3801 0.034 Uiso 1 1 calc R . .
C30 C 1.2863(12) 1.0424(12) 0.3945(9) 0.039(4) Uani 1 1 d . . .
H30A H 1.3088 1.0421 0.4410 0.058 Uiso 1 1 calc R . .
H30B H 1.2780 1.1085 0.3855 0.058 Uiso 1 1 calc R . .
H30C H 1.3423 1.0172 0.3721 0.058 Uiso 1 1 calc R . .
C31 C 0.8904(14) 0.6380(12) 0.4508(8) 0.035(2) Uani 1 1 d . . .
H31A H 0.8556 0.5799 0.4210 0.042 Uiso 1 1 calc R . .
H31B H 0.9671 0.6507 0.4443 0.042 Uiso 1 1 calc R . .
C32 C 0.8924(14) 0.6162(13) 0.5187(8) 0.042(5) Uani 1 1 d . . .
H32A H 0.9351 0.5621 0.5263 0.063 Uiso 1 1 calc R . .
H32B H 0.8171 0.5990 0.5251 0.063 Uiso 1 1 calc R . .
H32C H 0.9263 0.6732 0.5490 0.063 Uiso 1 1 calc R . .
C33 C 0.8802(13) 0.8397(12) 0.4897(8) 0.035(2) Uani 1 1 d . . .
H33A H 0.8438 0.8979 0.4810 0.042 Uiso 1 1 calc R . .
H33B H 0.8668 0.8232 0.5321 0.042 Uiso 1 1 calc R . .
C34 C 1.0053(13) 0.8646(11) 0.4938(9) 0.039(4) Uani 1 1 d . . .
H34A H 1.0324 0.9202 0.5267 0.059 Uiso 1 1 calc R . .
H34B H 1.0197 0.8803 0.4519 0.059 Uiso 1 1 calc R . .
H34C H 1.0429 0.8090 0.5053 0.059 Uiso 1 1 calc R . .
C35 C 0.6833(13) 0.7168(12) 0.4522(8) 0.035(2) Uani 1 1 d . . .
H35A H 0.6943 0.7188 0.4997 0.042 Uiso 1 1 calc R . .
H35B H 0.6378 0.7683 0.4401 0.042 Uiso 1 1 calc R . .
C36 C 0.6206(13) 0.6180(13) 0.4207(9) 0.043(5) Uani 1 1 d . . .
H36A H 0.5554 0.6047 0.4399 0.064 Uiso 1 1 calc R . .
H36B H 0.6686 0.5673 0.4279 0.064 Uiso 1 1 calc R . .
H36C H 0.5981 0.6193 0.3743 0.064 Uiso 1 1 calc R . .
C37 C 1.204(3) 0.639(3) 0.5743(18) 0.169(16) Uiso 1 1 d D . .
H37A H 1.2554 0.6150 0.6072 0.253 Uiso 1 1 calc R . .
H37B H 1.1380 0.5927 0.5607 0.253 Uiso 1 1 calc R . .
H37C H 1.1834 0.7010 0.5921 0.253 Uiso 1 1 calc R . .
C38 C 1.253(3) 0.653(3) 0.5219(18) 0.146(14) Uiso 1 1 d D . .
H38A H 1.3293 0.6807 0.5409 0.175 Uiso 1 1 calc R . .
H38B H 1.2582 0.5869 0.5019 0.175 Uiso 1 1 calc R . .
C39 C 1.2931(19) 0.7126(17) 0.4303(13) 0.081(7) Uiso 1 1 d D . .
H39A H 1.3255 0.6524 0.4200 0.098 Uiso 1 1 calc R . .
H39B H 1.2438 0.7235 0.3906 0.098 Uiso 1 1 calc R . .
C40 C 1.376(2) 0.7862(18) 0.4443(14) 0.104(9) Uiso 1 1 d D . .
H40A H 1.3999 0.8012 0.4044 0.157 Uiso 1 1 calc R . .
H40B H 1.4380 0.7673 0.4735 0.157 Uiso 1 1 calc R . .
H40C H 1.3504 0.8433 0.4651 0.157 Uiso 1 1 calc R . .
O1 O 1.228(2) 0.6966(19) 0.4770(15) 0.164(10) Uiso 1 1 d . . .

loop_
_atom_site_aniso_label
_atom_site_aniso_U_11
_atom_site_aniso_U_22
_atom_site_aniso_U_33
_atom_site_aniso_U_23
_atom_site_aniso_U_13
_atom_site_aniso_U_12
Re1 0.0197(3) 0.0172(3) 0.0078(3) 0.0013(3) 0.0042(2) 0.0014(2)
Re2 0.0187(3) 0.0167(3) 0.0101(3) 0.0005(3) 0.0050(2) 0.0011(2)
Re3 0.0191(3) 0.0165(3) 0.0082(3) 0.0008(3) 0.0047(2) 0.0022(2)
Re4 0.0197(3) 0.0162(3) 0.0113(3) 0.0005(3) 0.0049(2) 0.0025(2)
Re5 0.0192(3) 0.0169(3) 0.0087(3) 0.0007(3) 0.0044(2) 0.0011(2)
Re6 0.0209(3) 0.0175(3) 0.0085(3) 0.0014(3) 0.0057(2) 0.0022(2)
Se1 0.0220(7) 0.0207(8) 0.0123(8) 0.0021(7) 0.0021(6) 0.0041(6)
Se2 0.0207(7) 0.0172(7) 0.0128(8) -0.0017(6) 0.0043(6) 0.0007(6)
Se3 0.0257(8) 0.0184(8) 0.0120(8) 0.0032(6) 0.0070(6) 0.0016(6)
Se4 0.0260(8) 0.0185(8) 0.0118(8) 0.0036(7) 0.0048(6) 0.0010(6)
Se5 0.0236(8) 0.0186(8) 0.0129(8) -0.0023(6) 0.0052(6) 0.0010(6)
Se6 0.0225(8) 0.0201(8) 0.0097(8) 0.0014(6) 0.0031(6) 0.0025(6)
Se7 0.0211(7) 0.0221(8) 0.0111(8) 0.0004(6) 0.0070(6) 0.0018(6)
Se8 0.0227(8) 0.0211(8) 0.0154(9) -0.0001(7) 0.0083(6) 0.0019(6)
Sb1 0.0358(6) 0.0378(7) 0.0296(7) 0.0063(6) 0.0123(5) 0.0035(5)
Sb2 0.0429(7) 0.0348(7) 0.0438(9) 0.0071(6) 0.0028(6) 0.0126(6)
P1 0.028(2) 0.021(2) 0.007(2) 0.0013(17) 0.0042(16) 0.0038(17)
P2 0.021(2) 0.024(2) 0.020(2) -0.0018(19) 0.0044(17) 0.0009(17)
P3 0.027(2) 0.022(2) 0.015(2) 0.0048(18) 0.0086(17) 0.0067(17)
P4 0.025(2) 0.025(2) 0.024(3) 0.0053(19) 0.0097(18) 0.0087(18)
P5 0.021(2) 0.022(2) 0.017(2) 0.0008(18) 0.0041(17) -0.0026(17)
P6 0.034(2) 0.028(2) 0.009(2) 0.0026(18) 0.0080(18) 0.0048(19)
F1 0.080(9) 0.081(9) 0.054(9) 0.008(7) -0.003(7) 0.034(7)
F2 0.056(7) 0.059(7) 0.080(10) 0.026(7) 0.036(7) -0.006(6)
F3 0.072(9) 0.176(16) 0.069(11) 0.059(11) 0.004(8) 0.010(9)
F4 0.055(7) 0.066(8) 0.069(9) -0.012(7) 0.040(6) -0.016(6)
F5 0.065(8) 0.040(7) 0.128(13) -0.001(7) 0.054(8) 0.011(6)
F6 0.105(10) 0.072(9) 0.107(13) -0.053(9) 0.066(10) -0.030(8)
F7 0.056(7) 0.085(9) 0.112(12) 0.038(9) 0.029(8) 0.046(7)
F8 0.171(16) 0.24(2) 0.054(11) 0.050(12) 0.041(11) 0.159(16)
F9 0.107(10) 0.085(9) 0.088(11) 0.027(8) 0.050(9) 0.068(8)
F10 0.071(9) 0.157(14) 0.081(11) 0.070(11) 0.025(8) 0.025(9)
F11 0.061(9) 0.086(10) 0.186(19) -0.063(11) 0.039(10) -0.008(8)
F12 0.145(14) 0.063(10) 0.157(18) -0.012(11) 0.032(13) -0.054(10)
N1 0.042(8) 0.042(9) 0.010(8) 0.005(7) 0.002(6) 0.002(7)
N2 0.059(9) 0.024(7) 0.013(8) -0.003(6) 0.009(7) -0.004(7)
N3 0.034(8) 0.016(7) 0.042(10) 0.007(7) 0.013(7) 0.003(6)
C1 0.038(5) 0.028(5) 0.006(5) -0.001(4) 0.007(4) -0.002(4)
C2 0.038(5) 0.028(5) 0.006(5) -0.001(4) 0.007(4) -0.002(4)
C3 0.038(5) 0.028(5) 0.006(5) -0.001(4) 0.007(4) -0.002(4)
C4 0.057(12) 0.036(11) 0.016(10) -0.008(8) -0.004(9) -0.008(9)
C5 0.049(11) 0.045(11) 0.014(10) 0.015(8) 0.013(8) 0.019(9)
C6 0.049(10) 0.030(9) 0.008(9) 0.007(7) 0.010(7) 0.006(8)
C7 0.029(8) 0.045(10) 0.012(9) 0.003(8) 0.012(7) 0.009(8)
C8 0.047(10) 0.018(8) 0.037(12) 0.004(8) 0.012(9) -0.003(8)
C9 0.037(9) 0.017(8) 0.022(10) -0.004(7) 0.009(8) -0.010(7)
C10 0.046(11) 0.025(10) 0.066(15) -0.004(10) 0.010(10) 0.001(8)
C11 0.022(8) 0.026(9) 0.025(10) 0.003(8) -0.002(7) -0.008(7)
C12 0.037(10) 0.039(10) 0.025(11) -0.008(8) 0.004(8) -0.006(8)
C13 0.035(5) 0.029(5) 0.035(7) 0.008(5) 0.013(5) 0.012(4)
C14 0.061(12) 0.061(13) 0.023(11) 0.025(10) 0.014(9) 0.026(10)
C15 0.035(5) 0.029(5) 0.035(7) 0.008(5) 0.013(5) 0.012(4)
C16 0.076(14) 0.027(10) 0.043(13) 0.009(9) 0.022(11) 0.024(10)
C17 0.035(5) 0.029(5) 0.035(7) 0.008(5) 0.013(5) 0.012(4)
C18 0.043(10) 0.040(10) 0.027(11) 0.006(9) 0.015(8) 0.006(8)
C19 0.044(10) 0.036(10) 0.032(11) 0.011(9) 0.020(9) 0.026(8)
C20 0.052(12) 0.063(14) 0.056(15) 0.011(12) 0.034(11) 0.022(11)
C21 0.033(9) 0.007(8) 0.087(16) -0.003(9) 0.030(10) 0.000(7)
C22 0.045(11) 0.024(10) 0.075(17) 0.001(10) 0.020(11) 0.001(8)
C23 0.042(10) 0.041(10) 0.030(11) 0.015(9) 0.013(8) 0.017(9)
C24 0.051(12) 0.059(13) 0.045(14) 0.023(11) 0.018(10) 0.026(10)
C25 0.028(5) 0.032(5) 0.024(6) 0.002(5) 0.005(4) -0.003(4)
C26 0.028(9) 0.035(10) 0.052(13) -0.004(9) 0.009(9) 0.001(8)
C27 0.028(5) 0.032(5) 0.024(6) 0.002(5) 0.005(4) -0.003(4)
C28 0.047(11) 0.026(9) 0.049(13) 0.016(9) 0.006(9) 0.005(8)
C29 0.028(5) 0.032(5) 0.024(6) 0.002(5) 0.005(4) -0.003(4)
C30 0.035(10) 0.043(11) 0.032(12) -0.002(9) -0.004(8) -0.006(8)
C31 0.045(6) 0.048(6) 0.018(6) 0.011(5) 0.011(5) 0.012(5)
C32 0.054(11) 0.049(12) 0.027(11) 0.013(10) 0.005(9) 0.014(10)
C33 0.045(6) 0.048(6) 0.018(6) 0.011(5) 0.011(5) 0.012(5)
C34 0.049(11) 0.020(9) 0.041(13) -0.006(9) 0.003(9) -0.010(8)
C35 0.045(6) 0.048(6) 0.018(6) 0.011(5) 0.011(5) 0.012(5)
C36 0.035(10) 0.072(14) 0.021(11) 0.010(10) 0.004(8) 0.001(10)

loop_
_atom_type_symbol
_atom_type_description
_atom_type_scat_dispersion_real
_atom_type_scat_dispersion_imag
_atom_type_scat_source
C C 0.0033 0.0016 'International Tables Vol C Tables 4.2.6.8 and 6.1.1.4'
H H 0.0000 0.0000 'International Tables Vol C Tables 4.2.6.8 and 6.1.1.4'
P P 0.1023 0.0942 'International Tables Vol C Tables 4.2.6.8 and 6.1.1.4'
O O 0.0106 0.0060 'International Tables Vol C Tables 4.2.6.8 and 6.1.1.4'
Re Re -1.0185 7.2310 'International Tables Vol C Tables 4.2.6.8 and 6.1.1.4'
Se Se -0.0929 2.2259 'International Tables Vol C Tables 4.2.6.8 and 6.1.1.4'
Sb Sb -0.5866 1.5461 'International Tables Vol C Tables 4.2.6.8 and 6.1.1.4'
F F 0.0171 0.0103 'International Tables Vol C Tables 4.2.6.8 and 6.1.1.4'
N N 0.0061 0.0033 'International Tables Vol C Tables 4.2.6.8 and 6.1.1.4'

loop_
_geom_angle_atom_site_label_1
_geom_angle_atom_site_label_2
_geom_angle_atom_site_label_3
_geom_angle
_geom_angle_site_symmetry_1
_geom_angle_site_symmetry_3
_geom_angle_publ_flag
P1 Re1 Se4 92.82(10) . . ?
P1 Re1 Se7 91.02(9) . . ?
Se4 Re1 Se7 89.70(5) . . ?
P1 Re1 Se1 92.65(9) . . ?
Se4 Re1 Se1 90.16(5) . . ?
Se7 Re1 Se1 176.33(5) . . ?
P1 Re1 Se2 90.46(10) . . ?
Se4 Re1 Se2 176.68(5) . . ?
Se7 Re1 Se2 89.69(5) . . ?
Se1 Re1 Se2 90.24(5) . . ?
P1 Re1 Re2 134.24(10) . . ?
Se4 Re1 Re2 119.13(4) . . ?
Se7 Re1 Re2 118.74(4) . . ?
Se1 Re1 Re2 58.31(3) . . ?
Se2 Re1 Re2 58.50(3) . . ?
P1 Re1 Re4 136.10(9) . . ?
Se4 Re1 Re4 58.67(4) . . ?
Se7 Re1 Re4 118.72(4) . . ?
Se1 Re1 Re4 58.28(4) . . ?
Se2 Re1 Re4 118.95(4) . . ?
Re2 Re1 Re4 60.47(2) . . ?
P1 Re1 Re5 135.30(10) . . ?
Se4 Re1 Re5 58.59(4) . . ?
Se7 Re1 Re5 58.51(4) . . ?
Se1 Re1 Re5 118.48(4) . . ?
Se2 Re1 Re5 118.43(4) . . ?
Re2 Re1 Re5 90.42(3) . . ?
Re4 Re1 Re5 60.22(2) . . ?
P1 Re1 Re3 133.44(9) . . ?
Se4 Re1 Re3 118.73(4) . . ?
Se7 Re1 Re3 58.57(3) . . ?
Se1 Re1 Re3 118.47(4) . . ?
Se2 Re1 Re3 58.29(4) . . ?
Re2 Re1 Re3 60.18(2) . . ?
Re4 Re1 Re3 90.45(3) . . ?
Re5 Re1 Re3 60.14(2) . . ?
P2 Re2 Se1 88.92(10) . . ?
P2 Re2 Se3 94.77(10) . . ?
Se1 Re2 Se3 176.30(5) . . ?
P2 Re2 Se8 94.99(10) . . ?
Se1 Re2 Se8 89.17(5) . . ?
Se3 Re2 Se8 90.23(5) . . ?
P2 Re2 Se2 89.18(10) . . ?
Se1 Re2 Se2 90.48(5) . . ?
Se3 Re2 Se2 89.85(5) . . ?
Se8 Re2 Se2 175.81(5) . . ?
P2 Re2 Re1 130.92(10) . . ?
Se1 Re2 Re1 58.63(4) . . ?
Se3 Re2 Re1 118.64(4) . . ?
Se8 Re2 Re1 117.90(4) . . ?
Se2 Re2 Re1 58.56(4) . . ?
P2 Re2 Re6 139.14(10) . . ?
Se1 Re2 Re6 118.21(4) . . ?
Se3 Re2 Re6 58.53(4) . . ?
Se8 Re2 Re6 58.45(4) . . ?
Se2 Re2 Re6 118.26(4) . . ?
Re1 Re2 Re6 89.94(3) . . ?
P2 Re2 Re3 134.94(9) . . ?
Se1 Re2 Re3 118.71(4) . . ?
Se3 Re2 Re3 58.55(3) . . ?
Se8 Re2 Re3 118.41(4) . . ?
Se2 Re2 Re3 58.28(4) . . ?
Re1 Re2 Re3 60.10(2) . . ?
Re6 Re2 Re3 59.99(2) . . ?
P2 Re2 Re4 134.72(9) . . ?
Se1 Re2 Re4 58.16(4) . . ?
Se3 Re2 Re4 118.57(4) . . ?
Se8 Re2 Re4 58.07(4) . . ?
Se2 Re2 Re4 118.38(4) . . ?
Re1 Re2 Re4 59.84(2) . . ?
Re6 Re2 Re4 60.06(2) . . ?
Re3 Re2 Re4 90.04(2) . . ?
P3 Re3 Se6 92.66(11) . . ?
P3 Re3 Se2 91.34(11) . . ?
Se6 Re3 Se2 176.00(5) . . ?
P3 Re3 Se7 93.72(9) . . ?
Se6 Re3 Se7 90.03(5) . . ?
Se2 Re3 Se7 89.59(5) . . ?
P3 Re3 Se3 90.60(9) . . ?
Se6 Re3 Se3 90.39(5) . . ?
Se2 Re3 Se3 89.69(5) . . ?
Se7 Re3 Se3 175.64(5) . . ?
P3 Re3 Re1 135.86(9) . . ?
Se6 Re3 Re1 118.14(4) . . ?
Se2 Re3 Re1 58.46(4) . . ?
Se7 Re3 Re1 58.24(4) . . ?
Se3 Re3 Re1 117.89(4) . . ?
P3 Re3 Re6 134.38(9) . . ?
Se6 Re3 Re6 58.52(4) . . ?
Se2 Re3 Re6 118.35(4) . . ?
Se7 Re3 Re6 118.38(4) . . ?
Se3 Re3 Re6 58.41(4) . . ?
Re1 Re3 Re6 89.71(2) . . ?
P3 Re3 Re2 133.51(10) . . ?
Se6 Re3 Re2 118.48(4) . . ?
Se2 Re3 Re2 58.39(4) . . ?
Se7 Re3 Re2 117.96(4) . . ?
Se3 Re3 Re2 58.18(4) . . ?
Re1 Re3 Re2 59.72(2) . . ?
Re6 Re3 Re2 59.98(2) . . ?
P3 Re3 Re5 136.50(10) . . ?
Se6 Re3 Re5 58.30(3) . . ?
Se2 Re3 Re5 118.31(4) . . ?
Se7 Re3 Re5 58.30(4) . . ?
Se3 Re3 Re5 118.49(4) . . ?
Re1 Re3 Re5 59.85(2) . . ?
Re6 Re3 Re5 60.10(2) . . ?
Re2 Re3 Re5 89.98(2) . . ?
P4 Re4 Se8 92.19(9) . . ?
P4 Re4 Se1 92.31(11) . . ?
Se8 Re4 Se1 89.29(5) . . ?
P4 Re4 Se5 91.93(11) . . ?
Se8 Re4 Se5 89.98(5) . . ?
Se1 Re4 Se5 175.72(5) . . ?
P4 Re4 Se4 92.05(9) . . ?
Se8 Re4 Se4 175.73(5) . . ?
Se1 Re4 Se4 90.10(5) . . ?
Se5 Re4 Se4 90.32(5) . . ?
P4 Re4 Re1 135.26(10) . . ?
Se8 Re4 Re1 117.98(4) . . ?
Se1 Re4 Re1 58.57(4) . . ?
Se5 Re4 Re1 118.30(4) . . ?
Se4 Re4 Re1 58.28(4) . . ?
P4 Re4 Re5 134.79(10) . . ?
Se8 Re4 Re5 118.42(4) . . ?
Se1 Re4 Re5 118.48(4) . . ?
Se5 Re4 Re5 58.39(4) . . ?
Se4 Re4 Re5 58.37(3) . . ?
Re1 Re4 Re5 59.93(2) . . ?
P4 Re4 Re6 135.04(10) . . ?
Se8 Re4 Re6 58.42(4) . . ?
Se1 Re4 Re6 117.90(4) . . ?
Se5 Re4 Re6 58.30(4) . . ?
Se4 Re4 Re6 118.37(4) . . ?
Re1 Re4 Re6 89.70(2) . . ?
Re5 Re4 Re6 60.02(2) . . ?
P4 Re4 Re2 135.40(10) . . ?
Se8 Re4 Re2 58.30(4) . . ?
Se1 Re4 Re2 58.12(3) . . ?
Se5 Re4 Re2 118.07(4) . . ?
Se4 Re4 Re2 117.97(4) . . ?
Re1 Re4 Re2 59.69(2) . . ?
Re5 Re4 Re2 89.81(2) . . ?
Re6 Re4 Re2 59.79(2) . . ?
P5 Re5 Se6 91.33(9) . . ?
P5 Re5 Se7 93.07(10) . . ?
Se6 Re5 Se7 90.09(5) . . ?
P5 Re5 Se5 91.10(10) . . ?
Se6 Re5 Se5 89.86(5) . . ?
Se7 Re5 Se5 175.83(5) . . ?
P5 Re5 Se4 92.69(9) . . ?
Se6 Re5 Se4 175.97(5) . . ?
Se7 Re5 Se4 89.41(5) . . ?
Se5 Re5 Se4 90.34(5) . . ?
P5 Re5 Re1 136.40(9) . . ?
Se6 Re5 Re1 118.23(4) . . ?
Se7 Re5 Re1 58.35(4) . . ?
Se5 Re5 Re1 118.18(4) . . ?
Se4 Re5 Re1 58.28(4) . . ?
P5 Re5 Re4 134.67(9) . . ?
Se6 Re5 Re4 118.49(4) . . ?
Se7 Re5 Re4 118.19(4) . . ?
Se5 Re5 Re4 58.36(4) . . ?
Se4 Re5 Re4 58.45(3) . . ?
Re1 Re5 Re4 59.85(2) . . ?
P5 Re5 Re3 135.14(9) . . ?
Se6 Re5 Re3 58.24(4) . . ?
Se7 Re5 Re3 58.47(3) . . ?
Se5 Re5 Re3 118.20(4) . . ?
Se4 Re5 Re3 118.28(4) . . ?
Re1 Re5 Re3 60.01(2) . . ?
Re4 Re5 Re3 90.16(2) . . ?
P5 Re5 Re6 133.92(10) . . ?
Se6 Re5 Re6 58.43(3) . . ?
Se7 Re5 Re6 118.34(4) . . ?
Se5 Re5 Re6 58.31(4) . . ?
Se4 Re5 Re6 118.49(4) . . ?
Re1 Re5 Re6 89.68(3) . . ?
Re4 Re5 Re6 60.07(2) . . ?
Re3 Re5 Re6 59.90(2) . . ?
P6 Re6 Se5 94.06(10) . . ?
P6 Re6 Se8 93.04(10) . . ?
Se5 Re6 Se8 89.76(5) . . ?
P6 Re6 Se6 91.46(10) . . ?
Se5 Re6 Se6 89.73(5) . . ?
Se8 Re6 Se6 175.49(5) . . ?
P6 Re6 Se3 89.92(10) . . ?
Se5 Re6 Se3 176.02(5) . . ?
Se8 Re6 Se3 89.96(5) . . ?
Se6 Re6 Se3 90.23(5) . . ?
P6 Re6 Re2 134.03(10) . . ?
Se5 Re6 Re2 118.46(4) . . ?
Se8 Re6 Re2 58.32(4) . . ?
Se6 Re6 Re2 118.22(4) . . ?
Se3 Re6 Re2 58.23(4) . . ?
P6 Re6 Re3 132.91(9) . . ?
Se5 Re6 Re3 118.35(4) . . ?
Se8 Re6 Re3 118.34(4) . . ?
Se6 Re6 Re3 58.20(4) . . ?
Se3 Re6 Re3 58.48(3) . . ?
Re2 Re6 Re3 60.04(2) . . ?
P6 Re6 Re5 135.94(10) . . ?
Se5 Re6 Re5 58.36(4) . . ?
Se8 Re6 Re5 117.97(4) . . ?
Se6 Re6 Re5 58.17(3) . . ?
Se3 Re6 Re5 118.46(4) . . ?
Re2 Re6 Re5 89.96(3) . . ?
Re3 Re6 Re5 60.00(2) . . ?
P6 Re6 Re4 136.94(9) . . ?
Se5 Re6 Re4 58.31(4) . . ?
Se8 Re6 Re4 58.07(3) . . ?
Se6 Re6 Re4 118.07(4) . . ?
Se3 Re6 Re4 118.38(4) . . ?
Re2 Re6 Re4 60.16(2) . . ?
Re3 Re6 Re4 90.13(3) . . ?
Re5 Re6 Re4 59.91(2) . . ?
Re2 Se1 Re4 63.72(4) . . ?
Re2 Se1 Re1 63.06(4) . . ?
Re4 Se1 Re1 63.15(4) . . ?
Re3 Se2 Re2 63.33(4) . . ?
Re3 Se2 Re1 63.25(4) . . ?
Re2 Se2 Re1 62.94(4) . . ?
Re2 Se3 Re6 63.25(4) . . ?
Re2 Se3 Re3 63.26(4) . . ?
Re6 Se3 Re3 63.11(4) . . ?
Re1 Se4 Re5 63.13(4) . . ?
Re1 Se4 Re4 63.04(4) . . ?
Re5 Se4 Re4 63.18(4) . . ?
Re6 Se5 Re4 63.38(4) . . ?
Re6 Se5 Re5 63.33(4) . . ?
Re4 Se5 Re5 63.25(4) . . ?
Re3 Se6 Re5 63.46(4) . . ?
Re3 Se6 Re6 63.28(4) . . ?
Re5 Se6 Re6 63.41(4) . . ?
Re1 Se7 Re5 63.15(4) . . ?
Re1 Se7 Re3 63.19(4) . . ?
Re5 Se7 Re3 63.23(4) . . ?
Re4 Se8 Re2 63.63(4) . . ?
Re4 Se8 Re6 63.51(4) . . ?
Re2 Se8 Re6 63.23(4) . . ?
F3 Sb1 F6 90.4(8) . . ?
F3 Sb1 F1 178.2(6) . . ?
F6 Sb1 F1 90.3(6) . . ?
F3 Sb1 F2 89.9(5) . . ?
F6 Sb1 F2 91.2(5) . . ?
F1 Sb1 F2 91.7(6) . . ?
F3 Sb1 F5 91.3(7) . . ?
F6 Sb1 F5 177.1(6) . . ?
F1 Sb1 F5 87.9(6) . . ?
F2 Sb1 F5 91.2(5) . . ?
F3 Sb1 F4 87.8(6) . . ?
F6 Sb1 F4 89.3(5) . . ?
F1 Sb1 F4 90.6(6) . . ?
F2 Sb1 F4 177.6(5) . . ?
F5 Sb1 F4 88.4(5) . . ?
F8 Sb2 F10 178.1(6) . . ?
F8 Sb2 F11 92.4(10) . . ?
F10 Sb2 F11 87.7(8) . . ?
F8 Sb2 F7 90.1(6) . . ?
F10 Sb2 F7 88.0(6) . . ?
F11 Sb2 F7 90.0(6) . . ?
F8 Sb2 F9 90.3(6) . . ?
F10 Sb2 F9 91.6(6) . . ?
F11 Sb2 F9 89.4(6) . . ?
F7 Sb2 F9 179.3(5) . . ?
F8 Sb2 F12 90.5(9) . . ?
F10 Sb2 F12 89.4(8) . . ?
F11 Sb2 F12 177.0(9) . . ?
F7 Sb2 F12 89.5(7) . . ?
F9 Sb2 F12 91.1(7) . . ?
C1 P1 C3 96.6(7) . . ?
C1 P1 C2 99.4(7) . . ?
C3 P1 C2 98.7(7) . . ?
C1 P1 Re1 119.1(5) . . ?
C3 P1 Re1 122.2(5) . . ?
C2 P1 Re1 116.3(5) . . ?
C11 P2 C7 102.3(7) . . ?
C11 P2 C9 104.6(7) . . ?
C7 P2 C9 104.5(7) . . ?
C11 P2 Re2 112.0(5) . . ?
C7 P2 Re2 114.7(6) . . ?
C9 P2 Re2 117.1(5) . . ?
C13 P3 C15 105.4(7) . . ?
C13 P3 C17 98.7(7) . . ?
C15 P3 C17 104.6(8) . . ?
C13 P3 Re3 116.5(6) . . ?
C15 P3 Re3 113.2(5) . . ?
C17 P3 Re3 116.7(5) . . ?
C23 P4 C21 104.8(8) . . ?
C23 P4 C19 100.7(7) . . ?
C21 P4 C19 103.5(8) . . ?
C23 P4 Re4 116.2(6) . . ?
C21 P4 Re4 113.8(5) . . ?
C19 P4 Re4 116.1(5) . . ?
C27 P5 C29 103.6(8) . . ?
C27 P5 C25 101.7(7) . . ?
C29 P5 C25 104.5(7) . . ?
C27 P5 Re5 116.6(5) . . ?
C29 P5 Re5 113.2(5) . . ?
C25 P5 Re5 115.5(6) . . ?
C33 P6 C35 100.6(8) . . ?
C33 P6 C31 104.2(8) . . ?
C35 P6 C31 104.1(7) . . ?
C33 P6 Re6 116.9(5) . . ?
C35 P6 Re6 116.4(6) . . ?
C31 P6 Re6 112.8(5) . . ?
C5 N1 C1 110.2(13) . . ?
C5 N1 C4 108.5(12) . . ?
C1 N1 C4 113.9(12) . . ?
C6 N2 C2 111.4(13) . . ?
C6 N2 C4 108.0(12) . . ?
C2 N2 C4 113.2(12) . . ?
C3 N3 C5 110.6(12) . . ?
C3 N3 C6 110.5(11) . . ?
C5 N3 C6 108.3(13) . . ?
N1 C1 P1 111.6(10) . . ?
N2 C2 P1 110.4(10) . . ?
N3 C3 P1 112.3(11) . . ?
N1 C4 N2 111.8(14) . . ?
N3 C5 N1 115.4(12) . . ?
N2 C6 N3 114.9(12) . . ?
C8 C7 P2 114.3(11) . . ?
C10 C9 P2 115.9(11) . . ?
C12 C11 P2 117.7(11) . . ?
C14 C13 P3 112.9(11) . . ?
C16 C15 P3 115.6(12) . . ?
C18 C17 P3 116.7(11) . . ?
C20 C19 P4 117.1(12) . . ?
C22 C21 P4 116.3(12) . . ?
C24 C23 P4 113.5(11) . . ?
C26 C25 P5 115.5(11) . . ?
C28 C27 P5 115.7(10) . . ?
C30 C29 P5 116.1(11) . . ?
C32 C31 P6 115.6(12) . . ?
C34 C33 P6 114.6(11) . . ?
C36 C35 P6 113.3(11) . . ?
O1 C38 C37 131(4) . . ?
C40 C39 O1 118(3) . . ?
C38 O1 C39 125(3) . . ?

loop_
_geom_bond_atom_site_label_1
_geom_bond_atom_site_label_2
_geom_bond_distance
_geom_bond_site_symmetry_2
_geom_bond_publ_flag
Re1 P1 2.416(4) . ?
Re1 Se4 2.5106(16) . ?
Re1 Se7 2.5121(15) . ?
Re1 Se1 2.5157(15) . ?
Re1 Se2 2.5167(15) . ?
Re1 Re2 2.6268(7) . ?
Re1 Re4 2.6306(8) . ?
Re1 Re5 2.6328(9) . ?
Re1 Re3 2.6369(8) . ?
Re2 P2 2.462(4) . ?
Re2 Se1 2.5070(14) . ?
Re2 Se3 2.5109(14) . ?
Re2 Se8 2.5139(15) . ?
Re2 Se2 2.5151(15) . ?
Re2 Re6 2.6373(9) . ?
Re2 Re3 2.6390(8) . ?
Re2 Re4 2.6473(9) . ?
Re3 P3 2.471(4) . ?
Re3 Se6 2.5096(16) . ?
Re3 Se2 2.5122(16) . ?
Re3 Se7 2.5208(14) . ?
Re3 Se3 2.5210(14) . ?
Re3 Re6 2.6376(8) . ?
Re3 Re5 2.6404(9) . ?
Re4 P4 2.477(4) . ?
Re4 Se8 2.5078(14) . ?
Re4 Se1 2.5080(17) . ?
Re4 Se5 2.5172(17) . ?
Re4 Se4 2.5211(14) . ?
Re4 Re5 2.6403(8) . ?
Re4 Re6 2.6446(8) . ?
Re5 P5 2.467(4) . ?
Re5 Se6 2.5113(14) . ?
Re5 Se7 2.5163(15) . ?
Re5 Se5 2.5182(15) . ?
Re5 Se4 2.5191(14) . ?
Re5 Re6 2.6432(7) . ?
Re6 P6 2.469(4) . ?
Re6 Se5 2.5169(15) . ?
Re6 Se8 2.5173(15) . ?
Re6 Se6 2.5184(15) . ?
Re6 Se3 2.5191(16) . ?
Sb1 F3 1.812(13) . ?
Sb1 F6 1.846(12) . ?
Sb1 F1 1.851(11) . ?
Sb1 F2 1.863(9) . ?
Sb1 F5 1.866(11) . ?
Sb1 F4 1.879(9) . ?
Sb2 F8 1.802(13) . ?
Sb2 F10 1.840(12) . ?
Sb2 F11 1.848(14) . ?
Sb2 F7 1.860(10) . ?
Sb2 F9 1.867(10) . ?
Sb2 F12 1.869(14) . ?
P1 C1 1.843(15) . ?
P1 C3 1.849(14) . ?
P1 C2 1.856(15) . ?
P2 C11 1.809(16) . ?
P2 C7 1.810(13) . ?
P2 C9 1.833(14) . ?
P3 C13 1.811(16) . ?
P3 C15 1.818(16) . ?
P3 C17 1.830(15) . ?
P4 C23 1.819(17) . ?
P4 C21 1.826(15) . ?
P4 C19 1.837(15) . ?
P5 C27 1.818(15) . ?
P5 C29 1.830(16) . ?
P5 C25 1.842(15) . ?
P6 C33 1.803(18) . ?
P6 C35 1.834(15) . ?
P6 C31 1.849(15) . ?
N1 C5 1.45(2) . ?
N1 C1 1.455(18) . ?
N1 C4 1.47(2) . ?
N2 C6 1.450(18) . ?
N2 C2 1.465(18) . ?
N2 C4 1.50(2) . ?
N3 C3 1.447(19) . ?
N3 C5 1.447(19) . ?
N3 C6 1.475(18) . ?
C7 C8 1.52(2) . ?
C9 C10 1.50(2) . ?
C11 C12 1.52(2) . ?
C13 C14 1.57(2) . ?
C15 C16 1.546(19) . ?
C17 C18 1.47(2) . ?
C19 C20 1.48(3) . ?
C21 C22 1.52(2) . ?
C23 C24 1.53(2) . ?
C25 C26 1.49(2) . ?
C27 C28 1.51(2) . ?
C29 C30 1.52(2) . ?
C31 C32 1.50(2) . ?
C33 C34 1.55(2) . ?
C35 C36 1.55(2) . ?
C37 C38 1.378(19) . ?
C38 O1 1.20(4) . ?
C39 C40 1.358(17) . ?
C39 O1 1.41(3) . ?
